data_4104189
loop_
_publ_author_name
'Jie-Peng Zhang'
'Xiao-Ming Chen'

_publ_section_title
;
 Optimized Acetylene/Carbon Dioxide Sorption in a Dynamic Porous Crystal
;
_journal_name_full 'Journal of the American Chemical Society'
_journal_page_first 5516
_journal_page_last 5521
_journal_paper_doi 10.1021/ja8089872
_journal_volume 131
_journal_year 2009
_chemical_formula_sum 'C8 H12 Cu N3'
_chemical_formula_weight 213.75
_chemical_name_systematic
; 
 ? 
;
_space_group_IT_number 148
_symmetry_cell_setting trigonal
_symmetry_space_group_name_Hall '-R 3'
_symmetry_space_group_name_H-M 'R -3 :H'
_atom_sites_solution_hydrogens geom
_atom_sites_solution_primary direct
_atom_sites_solution_secondary difmap
_audit_creation_method SHELXL-97
_cell_angle_alpha 90.00
_cell_angle_beta 90.00
_cell_angle_gamma 120.00
_cell_formula_units_Z 18
_cell_length_a 19.5289(8)
_cell_length_b 19.5289(8)
_cell_length_c 14.2935(8)
_cell_measurement_temperature 123(2)
_cell_volume 4720.9(4)
_computing_structure_refinement 'SHELXL-97 (Sheldrick, 1997)'
_computing_structure_solution 'SHELXS-97 (Sheldrick, 1990)'
_diffrn_ambient_temperature 123(2)
_diffrn_measured_fraction_theta_full 1.000
_diffrn_measured_fraction_theta_max 1.000
_diffrn_measurement_device_type CCD
_diffrn_measurement_method '/w scan'
_diffrn_radiation_monochromator graphite
_diffrn_radiation_source 'fine-focus sealed tube'
_diffrn_radiation_type MoK\a
_diffrn_radiation_wavelength 0.71073
_diffrn_reflns_av_R_equivalents 0.0432
_diffrn_reflns_av_sigmaI/netI 0.0489
_diffrn_reflns_limit_h_max 15
_diffrn_reflns_limit_h_min -22
_diffrn_reflns_limit_k_max 24
_diffrn_reflns_limit_k_min -19
_diffrn_reflns_limit_l_max 17
_diffrn_reflns_limit_l_min -9
_diffrn_reflns_number 5535
_diffrn_reflns_theta_full 25.99
_diffrn_reflns_theta_max 25.99
_diffrn_reflns_theta_min 1.87
_exptl_absorpt_coefficient_mu 2.035
_exptl_absorpt_correction_T_max 0.7500
_exptl_absorpt_correction_T_min 0.6301
_exptl_absorpt_correction_type multi-scan
_exptl_absorpt_process_details SADABS
_exptl_crystal_colour colorless
_exptl_crystal_density_diffrn 1.353
_exptl_crystal_density_method 'not measured'
_exptl_crystal_description block
_exptl_crystal_F_000 1980
_exptl_crystal_size_max 0.25
_exptl_crystal_size_mid 0.20
_exptl_crystal_size_min 0.15
_refine_diff_density_max 0.649
_refine_diff_density_min -0.485
_refine_diff_density_rms 0.082
_refine_ls_extinction_method none
_refine_ls_goodness_of_fit_ref 1.028
_refine_ls_hydrogen_treatment constr
_refine_ls_matrix_type full
_refine_ls_number_parameters 109
_refine_ls_number_reflns 2065
_refine_ls_number_restraints 0
_refine_ls_restrained_S_all 1.028
_refine_ls_R_factor_all 0.0451
_refine_ls_R_factor_gt 0.0393
_refine_ls_shift/su_max 0.000
_refine_ls_shift/su_mean 0.000
_refine_ls_structure_factor_coef Fsqd
_refine_ls_weighting_details 'calc w=1/[\s^2^(Fo^2^)+(0.0217P)^2^+20.3790P] where P=(Fo^2^+2Fc^2^)/3'
_refine_ls_weighting_scheme calc
_refine_ls_wR_factor_gt 0.0787
_refine_ls_wR_factor_ref 0.0820
_reflns_number_gt 1829
_reflns_number_total 2065
_reflns_threshold_expression >2sigma(I)
_cod_data_source_file ja8089872_si_003.cif
_cod_data_source_block MAF-2-C2H2
_cod_original_sg_symbol_H-M R-3
_cod_database_code 4104189

loop_
_symmetry_equiv_pos_as_xyz
'x, y, z'
'-y, x-y, z'
'-x+y, -x, z'
'x+2/3, y+1/3, z+1/3'
'-y+2/3, x-y+1/3, z+1/3'
'-x+y+2/3, -x+1/3, z+1/3'
'x+1/3, y+2/3, z+2/3'
'-y+1/3, x-y+2/3, z+2/3'
'-x+y+1/3, -x+2/3, z+2/3'
'-x, -y, -z'
'y, -x+y, -z'
'x-y, x, -z'
'-x+2/3, -y+1/3, -z+1/3'
'y+2/3, -x+y+1/3, -z+1/3'
'x-y+2/3, x+1/3, -z+1/3'
'-x+1/3, -y+2/3, -z+2/3'
'y+1/3, -x+y+2/3, -z+2/3'
'x-y+1/3, x+2/3, -z+2/3'

loop_
_atom_site_label
_atom_site_type_symbol
_atom_site_fract_x
_atom_site_fract_y
_atom_site_fract_z
_atom_site_U_iso_or_equiv
_atom_site_adp_type
_atom_site_occupancy
_atom_site_symmetry_multiplicity
_atom_site_calc_flag
_atom_site_refinement_flags
Cu1 Cu 0.41475(2) 0.45039(2) 0.56207(2) 0.01865(13) Uani 1 1 d .
N1 N 0.50644(15) 0.54601(15) 0.61372(17) 0.0213(6) Uani 1 1 d .
N2 N 0.57526(14) 0.58570(14) 0.56113(17) 0.0195(5) Uani 1 1 d .
N3 N 0.59045(14) 0.65454(14) 0.69029(17) 0.0187(5) Uani 1 1 d .
C1 C 0.51814(18) 0.58880(17) 0.6902(2) 0.0201(6) Uani 1 1 d .
C2 C 0.46000(19) 0.56830(19) 0.7675(2) 0.0293(8) Uani 1 1 d .
H2A H 0.4842 0.5640 0.8265 0.035 Uiso 1 1 calc R
H2B H 0.4134 0.5159 0.7545 0.035 Uiso 1 1 calc R
C3 C 0.4326(3) 0.6278(3) 0.7811(3) 0.0537(12) Uani 1 1 d .
H3A H 0.3956 0.6115 0.8339 0.081 Uiso 1 1 calc R
H3B H 0.4060 0.6305 0.7242 0.081 Uiso 1 1 calc R
H3C H 0.4783 0.6800 0.7941 0.081 Uiso 1 1 calc R
C4 C 0.62340(17) 0.64969(17) 0.6097(2) 0.0179(6) Uani 1 1 d .
C5 C 0.70508(18) 0.70943(19) 0.5795(2) 0.0264(7) Uani 1 1 d .
H5A H 0.7087 0.7616 0.5734 0.032 Uiso 1 1 calc R
H5B H 0.7156 0.6945 0.5173 0.032 Uiso 1 1 calc R
C6 C 0.7675(2) 0.7162(3) 0.6478(3) 0.0474(11) Uani 1 1 d .
H6A H 0.8199 0.7559 0.6252 0.071 Uiso 1 1 calc R
H6B H 0.7649 0.6649 0.6531 0.071 Uiso 1 1 calc R
H6C H 0.7580 0.7321 0.7093 0.071 Uiso 1 1 calc R
C7 C 0.6188(4) 0.4667(4) 0.6963(5) 0.0827(18) Uani 1 1 d .
H7 H 0.5801 0.4717 0.6615 0.099 Uiso 1 1 calc R
C8 C 0.6655(5) 0.4606(6) 0.7382(7) 0.168(5) Uani 1 1 d .
H8 H 0.7042 0.4556 0.7730 0.201 Uiso 1 1 calc R

loop_
_atom_site_aniso_label
_atom_site_aniso_U_11
_atom_site_aniso_U_22
_atom_site_aniso_U_33
_atom_site_aniso_U_23
_atom_site_aniso_U_13
_atom_site_aniso_U_12
Cu1 0.0160(2) 0.0182(2) 0.0180(2) -0.00136(14) 0.00338(14) 0.00574(16)
N1 0.0203(13) 0.0205(13) 0.0188(12) -0.0025(10) 0.0041(10) 0.0070(11)
N2 0.0163(12) 0.0179(13) 0.0190(12) -0.0012(10) 0.0024(10) 0.0045(11)
N3 0.0179(13) 0.0174(13) 0.0197(13) -0.0013(10) -0.0005(10) 0.0079(11)
C1 0.0221(16) 0.0165(15) 0.0192(15) -0.0011(12) -0.0002(12) 0.0077(13)
C2 0.0275(18) 0.0291(18) 0.0232(16) -0.0070(14) 0.0066(14) 0.0081(15)
C3 0.046(2) 0.050(3) 0.064(3) -0.008(2) 0.024(2) 0.024(2)
C4 0.0166(15) 0.0163(15) 0.0199(15) -0.0033(12) -0.0019(12) 0.0075(12)
C5 0.0186(16) 0.0229(17) 0.0285(17) -0.0040(13) 0.0018(13) 0.0034(13)
C6 0.0188(18) 0.059(3) 0.051(2) -0.005(2) -0.0045(17) 0.0100(18)
C7 0.082(4) 0.087(4) 0.089(4) 0.029(3) 0.010(3) 0.049(4)
C8 0.099(7) 0.161(9) 0.215(11) 0.118(8) 0.023(6) 0.045(6)

loop_
_atom_type_symbol
_atom_type_description
_atom_type_scat_dispersion_real
_atom_type_scat_dispersion_imag
_atom_type_scat_source
C C 0.0033 0.0016 'International Tables Vol C Tables 4.2.6.8 and 6.1.1.4'
H H 0.0000 0.0000 'International Tables Vol C Tables 4.2.6.8 and 6.1.1.4'
N N 0.0061 0.0033 'International Tables Vol C Tables 4.2.6.8 and 6.1.1.4'
Cu Cu 0.3201 1.2651 'International Tables Vol C Tables 4.2.6.8 and 6.1.1.4'

loop_
_geom_angle_atom_site_label_1
_geom_angle_atom_site_label_2
_geom_angle_atom_site_label_3
_geom_angle
_geom_angle_site_symmetry_1
_geom_angle_site_symmetry_3
N2 Cu1 N3 125.37(10) 10_666 14_456
N2 Cu1 N1 118.31(10) 10_666 .
N3 Cu1 N1 116.28(10) 14_456 .
C1 N1 N2 106.3(2) . .
C1 N1 Cu1 134.0(2) . .
N2 N1 Cu1 119.50(18) . .
C4 N2 N1 106.0(2) . .
C4 N2 Cu1 131.7(2) . 10_666
N1 N2 Cu1 122.19(18) . 10_666
C4 N3 C1 104.0(2) . .
C4 N3 Cu1 125.8(2) . 15_556
C1 N3 Cu1 128.9(2) . 15_556
N1 C1 N3 111.6(3) . .
N1 C1 C2 125.1(3) . .
N3 C1 C2 123.3(3) . .
C1 C2 C3 113.8(3) . .
N2 C4 N3 112.1(3) . .
N2 C4 C5 124.2(3) . .
N3 C4 C5 123.6(3) . .
C4 C5 C6 112.4(3) . .

loop_
_geom_bond_atom_site_label_1
_geom_bond_atom_site_label_2
_geom_bond_distance
_geom_bond_site_symmetry_2
Cu1 N2 1.942(2) 10_666
Cu1 N3 1.964(2) 14_456
Cu1 N1 1.973(3) .
N1 C1 1.325(4) .
N1 N2 1.389(3) .
N2 C4 1.324(4) .
N2 Cu1 1.942(2) 10_666
N3 C4 1.345(4) .
N3 C1 1.353(4) .
N3 Cu1 1.964(2) 15_556
C1 C2 1.488(4) .
C2 C3 1.516(5) .
C4 C5 1.493(4) .
C5 C6 1.515(5) .
C7 C8 1.146(9) .
